data_7238628
loop_
_publ_author_name
'Kumar, Rapolu Kiran'
'Punniyamurthy, Tharmalingam'

_publ_section_title
;
 Palladium-catalyzed aerobic oxidative C--H amination: synthesis of
 2-unsubstituted and 2-substituted N-aryl benzimidazoles
;
_journal_issue 11
_journal_name_full 'RSC Advances'
_journal_page_first 4616
_journal_paper_doi 10.1039/c2ra20328f
_journal_volume 2
_journal_year 2012
_chemical_formula_sum 'C20 H15 N3 O2'
_chemical_formula_weight 329.35
_space_group_IT_number 2
_space_group_name_Hall '-P 1'
_space_group_name_H-M_alt 'P -1'
_symmetry_cell_setting triclinic
_symmetry_space_group_name_H-M 'P -1'
_atom_sites_solution_hydrogens geom
_atom_sites_solution_primary direct
_atom_sites_solution_secondary difmap
_audit_creation_method SHELXL-97
_cell_angle_alpha 76.796(5)
_cell_angle_beta 78.813(5)
_cell_angle_gamma 70.229(5)
_cell_formula_units_Z 2
_cell_length_a 8.2036(6)
_cell_length_b 10.3079(8)
_cell_length_c 10.9919(9)
_cell_measurement_temperature 296(2)
_cell_volume 844.64(12)
_computing_structure_refinement 'SHELXL-97 (Sheldrick, 1997)'
_computing_structure_solution 'SHELXS-97 (Sheldrick, 1990)'
_diffrn_ambient_temperature 296(2)
_diffrn_measured_fraction_theta_full 1.000
_diffrn_measured_fraction_theta_max 1.000
_diffrn_radiation_monochromator graphite
_diffrn_radiation_source 'fine-focus sealed tube'
_diffrn_radiation_type MoK\a
_diffrn_radiation_wavelength 0.71073
_diffrn_reflns_av_R_equivalents 0.0394
_diffrn_reflns_av_sigmaI/netI 0.0392
_diffrn_reflns_limit_h_max 9
_diffrn_reflns_limit_h_min -9
_diffrn_reflns_limit_k_max 12
_diffrn_reflns_limit_k_min -12
_diffrn_reflns_limit_l_max 13
_diffrn_reflns_limit_l_min -13
_diffrn_reflns_number 9825
_diffrn_reflns_theta_full 25.25
_diffrn_reflns_theta_max 25.25
_diffrn_reflns_theta_min 1.92
_exptl_absorpt_coefficient_mu 0.086
_exptl_absorpt_correction_T_max 0.985
_exptl_absorpt_correction_T_min 0.976
_exptl_absorpt_correction_type multi-scan
_exptl_absorpt_process_details multi-scan
_exptl_crystal_colour yellow
_exptl_crystal_density_diffrn 1.295
_exptl_crystal_density_method 'not measured'
_exptl_crystal_description block
_exptl_crystal_F_000 344
_exptl_crystal_size_max 0.36
_exptl_crystal_size_mid 0.24
_exptl_crystal_size_min 0.18
_refine_diff_density_max 0.187
_refine_diff_density_min -0.182
_refine_diff_density_rms 0.043
_refine_ls_extinction_method none
_refine_ls_goodness_of_fit_ref 1.066
_refine_ls_hydrogen_treatment constr
_refine_ls_matrix_type full
_refine_ls_number_parameters 227
_refine_ls_number_reflns 3053
_refine_ls_number_restraints 0
_refine_ls_restrained_S_all 1.066
_refine_ls_R_factor_all 0.0873
_refine_ls_R_factor_gt 0.0502
_refine_ls_shift/su_max 0.000
_refine_ls_shift/su_mean 0.000
_refine_ls_structure_factor_coef Fsqd
_refine_ls_weighting_details 'calc w=1/[\s^2^(Fo^2^)+(0.1000P)^2^+0.0000P] where P=(Fo^2^+2Fc^2^)/3'
_refine_ls_weighting_scheme calc
_refine_ls_wR_factor_gt 0.1387
_refine_ls_wR_factor_ref 0.1784
_reflns_number_gt 1869
_reflns_number_total 3053
_reflns_threshold_expression >2sigma(I)
_cod_data_source_file c2ra20328f.txt
_cod_data_source_block 16b
_cod_depositor_comments
;
The following automatic conversions were performed:

data item '_exptl_absorpt_correction_type' value 'Multi-scan' was
changed to 'multi-scan' in accordance with the
/home/saulius/struct/COD-crude-data/automatic-downloads/DataCite-retrospective/RSC/depositions/lib/dictionaries/cif_core.dic
dictionary named 'cif_core.dic' version 2.4.2 last updated on
2011-04-26.

data item '_symmetry_cell_setting' value 'Triclinic' was changed to
'triclinic' in accordance with the
/home/saulius/struct/COD-crude-data/automatic-downloads/DataCite-retrospective/RSC/depositions/lib/dictionaries/cif_core.dic
dictionary named 'cif_core.dic' version 2.4.2 last updated on
2011-04-26.

Automatic conversion script
Id: cif_fix_values 6909 2019-04-08 15:41:33Z antanas 
;
_cod_original_sg_symbol_H-M 'P-1 '
_cod_database_code 7238628

loop_
_symmetry_equiv_pos_as_xyz
'x, y, z'
'-x, -y, -z'

loop_
_atom_site_label
_atom_site_type_symbol
_atom_site_fract_x
_atom_site_fract_y
_atom_site_fract_z
_atom_site_U_iso_or_equiv
_atom_site_adp_type
_atom_site_occupancy
_atom_site_symmetry_multiplicity
_atom_site_calc_flag
_atom_site_refinement_flags
N1 N 0.3009(3) 0.6936(2) 0.4305(3) 0.0723(7) Uani 1 1 d .
O2 O 0.1880(3) 0.6884(3) 0.3748(2) 0.1029(8) Uani 1 1 d .
O1 O 0.2717(3) 0.7270(3) 0.5345(3) 0.1050(8) Uani 1 1 d .
N2 N 0.9948(2) 0.55663(19) 0.19826(16) 0.0508(5) Uani 1 1 d .
N3 N 1.2385(3) 0.5609(2) 0.06443(17) 0.0580(6) Uani 1 1 d .
C1 C 0.4824(3) 0.6557(2) 0.3693(2) 0.0524(6) Uani 1 1 d .
C4 C 0.8183(3) 0.5909(2) 0.2559(2) 0.0478(6) Uani 1 1 d .
C3 C 0.7801(3) 0.6175(3) 0.3774(2) 0.0571(6) Uani 1 1 d .
H3 H 0.8694 0.6130 0.4205 0.069 Uiso 1 1 calc R
C7 C 1.1253(3) 0.4337(2) 0.2378(2) 0.0489(6) Uani 1 1 d .
C12 C 1.2738(3) 0.4387(3) 0.1538(2) 0.0533(6) Uani 1 1 d .
C6 C 0.5170(3) 0.6279(2) 0.2490(2) 0.0604(7) Uani 1 1 d .
H6 H 0.4273 0.6315 0.2067 0.073 Uiso 1 1 calc R
C5 C 0.6870(3) 0.5946(2) 0.1924(2) 0.0574(6) Uani 1 1 d .
H5 H 0.7136 0.5745 0.1112 0.069 Uiso 1 1 calc R
C2 C 0.6109(3) 0.6506(3) 0.4348(2) 0.0593(7) Uani 1 1 d .
H2 H 0.5841 0.6691 0.5165 0.071 Uiso 1 1 calc R
C14 C 1.0726(3) 0.6278(2) 0.0928(2) 0.0526(6) Uani 1 1 d .
C8 C 1.1199(3) 0.3217(3) 0.3327(2) 0.0580(7) Uani 1 1 d .
H8 H 1.0181 0.3214 0.3874 0.070 Uiso 1 1 calc R
C10 C 1.4223(4) 0.2160(3) 0.2605(3) 0.0709(8) Uani 1 1 d .
H10 H 1.5238 0.1408 0.2699 0.085 Uiso 1 1 calc R
C15 C 0.9802(3) 0.7620(3) 0.0189(2) 0.0588(7) Uani 1 1 d .
C9 C 1.2708(3) 0.2094(3) 0.3439(2) 0.0638(7) Uani 1 1 d .
C11 C 1.4276(3) 0.3280(3) 0.1657(2) 0.0654(7) Uani 1 1 d .
H11 H 1.5297 0.3297 0.1119 0.078 Uiso 1 1 calc R
C20 C 1.0404(4) 0.7890(3) -0.1096(2) 0.0709(8) Uani 1 1 d .
H20 H 1.1331 0.7222 -0.1457 0.085 Uiso 1 1 calc R
C16 C 0.8418(4) 0.8637(3) 0.0698(3) 0.0777(8) Uani 1 1 d .
H16 H 0.8009 0.8483 0.1552 0.093 Uiso 1 1 calc R
C13 C 1.2708(4) 0.0819(3) 0.4452(3) 0.0943(10) Uani 1 1 d .
H13A H 1.3022 0.0938 0.5207 0.141 Uiso 1 1 calc R
H13B H 1.3537 0.0000 0.4168 0.141 Uiso 1 1 calc R
H13C H 1.1564 0.0710 0.4622 0.141 Uiso 1 1 calc R
C19 C 0.9621(5) 0.9147(4) -0.1825(3) 0.0938(10) Uani 1 1 d .
H19 H 1.0026 0.9323 -0.2678 0.113 Uiso 1 1 calc R
C17 C 0.7641(5) 0.9881(3) -0.0059(4) 0.0977(11) Uani 1 1 d .
H17 H 0.6692 1.0550 0.0284 0.117 Uiso 1 1 calc R
C18 C 0.8255(6) 1.0138(4) -0.1308(4) 0.1053(12) Uani 1 1 d .
H18 H 0.7744 1.0987 -0.1807 0.126 Uiso 1 1 calc R

loop_
_atom_site_aniso_label
_atom_site_aniso_U_11
_atom_site_aniso_U_22
_atom_site_aniso_U_33
_atom_site_aniso_U_23
_atom_site_aniso_U_13
_atom_site_aniso_U_12
N1 0.0484(15) 0.0646(15) 0.0945(18) -0.0012(13) 0.0044(14) -0.0210(11)
O2 0.0489(13) 0.134(2) 0.1156(17) -0.0005(15) -0.0072(12) -0.0311(13)
O1 0.0732(15) 0.124(2) 0.1181(18) -0.0497(16) 0.0337(14) -0.0374(14)
N2 0.0413(11) 0.0568(12) 0.0520(10) -0.0131(9) -0.0002(9) -0.0131(10)
N3 0.0508(14) 0.0684(14) 0.0520(11) -0.0137(10) 0.0017(10) -0.0172(11)
C1 0.0387(13) 0.0444(13) 0.0674(15) -0.0038(12) 0.0017(12) -0.0130(11)
C4 0.0399(13) 0.0477(13) 0.0529(12) -0.0079(10) -0.0055(11) -0.0107(10)
C3 0.0463(15) 0.0749(17) 0.0517(13) -0.0137(12) -0.0057(12) -0.0193(13)
C7 0.0409(13) 0.0533(14) 0.0516(12) -0.0123(11) -0.0084(11) -0.0100(11)
C12 0.0437(14) 0.0639(16) 0.0519(13) -0.0156(12) -0.0021(11) -0.0146(12)
C6 0.0451(15) 0.0583(16) 0.0801(17) -0.0124(13) -0.0123(14) -0.0162(12)
C5 0.0526(16) 0.0618(16) 0.0596(14) -0.0184(12) -0.0100(13) -0.0132(12)
C2 0.0539(16) 0.0663(16) 0.0534(13) -0.0125(12) 0.0037(12) -0.0176(13)
C14 0.0502(15) 0.0612(16) 0.0481(12) -0.0144(12) -0.0020(11) -0.0185(12)
C8 0.0439(14) 0.0705(17) 0.0580(13) -0.0070(13) -0.0061(12) -0.0187(13)
C10 0.0523(17) 0.0711(19) 0.0812(18) -0.0169(16) -0.0126(15) -0.0039(14)
C15 0.0600(16) 0.0567(16) 0.0631(14) -0.0113(13) -0.0087(13) -0.0215(13)
C9 0.0532(16) 0.0643(17) 0.0718(16) -0.0075(13) -0.0146(14) -0.0148(13)
C11 0.0416(15) 0.0804(19) 0.0675(15) -0.0188(15) -0.0001(12) -0.0102(13)
C20 0.083(2) 0.0698(18) 0.0604(15) -0.0049(14) -0.0124(15) -0.0266(16)
C16 0.081(2) 0.0599(18) 0.0840(18) -0.0141(15) 0.0012(17) -0.0163(16)
C13 0.083(2) 0.077(2) 0.112(2) 0.0170(18) -0.0331(19) -0.0219(17)
C19 0.127(3) 0.083(2) 0.0721(18) 0.0063(18) -0.028(2) -0.038(2)
C17 0.101(3) 0.058(2) 0.119(3) -0.0111(19) -0.017(2) -0.0059(18)
C18 0.130(3) 0.068(2) 0.111(3) 0.008(2) -0.042(3) -0.022(2)

loop_
_atom_type_symbol
_atom_type_description
_atom_type_scat_dispersion_real
_atom_type_scat_dispersion_imag
_atom_type_scat_source
C C 0.0033 0.0016 'International Tables Vol C Tables 4.2.6.8 and 6.1.1.4'
H H 0.0000 0.0000 'International Tables Vol C Tables 4.2.6.8 and 6.1.1.4'
N N 0.0061 0.0033 'International Tables Vol C Tables 4.2.6.8 and 6.1.1.4'
O O 0.0106 0.0060 'International Tables Vol C Tables 4.2.6.8 and 6.1.1.4'

loop_
_geom_angle_atom_site_label_1
_geom_angle_atom_site_label_2
_geom_angle_atom_site_label_3
_geom_angle
O1 N1 O2 124.0(3)
O1 N1 C1 118.1(3)
O2 N1 C1 117.9(3)
C14 N2 C7 106.05(19)
C14 N2 C4 129.82(19)
C7 N2 C4 124.06(18)
C14 N3 C12 105.41(19)
C2 C1 C6 122.4(2)
C2 C1 N1 118.4(2)
C6 C1 N1 119.2(2)
C5 C4 C3 120.2(2)
C5 C4 N2 120.5(2)
C3 C4 N2 119.3(2)
C2 C3 C4 120.2(2)
C8 C7 C12 123.2(2)
C8 C7 N2 131.2(2)
C12 C7 N2 105.5(2)
C7 C12 N3 110.5(2)
C7 C12 C11 119.7(2)
N3 C12 C11 129.8(2)
C1 C6 C5 118.5(2)
C6 C5 C4 120.0(2)
C1 C2 C3 118.6(2)
N3 C14 N2 112.5(2)
N3 C14 C15 123.2(2)
N2 C14 C15 124.3(2)
C7 C8 C9 117.7(2)
C11 C10 C9 123.2(2)
C16 C15 C20 118.6(3)
C16 C15 C14 123.9(2)
C20 C15 C14 117.5(2)
C8 C9 C10 119.0(2)
C8 C9 C13 119.9(2)
C10 C9 C13 121.1(2)
C10 C11 C12 117.1(2)
C19 C20 C15 119.9(3)
C17 C16 C15 120.2(3)
C18 C19 C20 120.7(3)
C18 C17 C16 120.5(3)
C17 C18 C19 120.0(3)

loop_
_geom_bond_atom_site_label_1
_geom_bond_atom_site_label_2
_geom_bond_distance
N1 O1 1.225(3)
N1 O2 1.227(3)
N1 C1 1.470(3)
N2 C14 1.389(3)
N2 C7 1.397(3)
N2 C4 1.422(3)
N3 C14 1.313(3)
N3 C12 1.391(3)
C1 C2 1.368(3)
C1 C6 1.373(3)
C4 C5 1.378(3)
C4 C3 1.380(3)
C3 C2 1.370(3)
C7 C8 1.375(3)
C7 C12 1.387(3)
C12 C11 1.391(3)
C6 C5 1.374(3)
C14 C15 1.471(3)
C8 C9 1.383(3)
C10 C11 1.374(4)
C10 C9 1.406(4)
C15 C16 1.385(4)
C15 C20 1.400(3)
C9 C13 1.516(4)
C20 C19 1.376(4)
C16 C17 1.382(4)
C19 C18 1.366(5)
C17 C18 1.365(5)
